data_2200983
loop_
_publ_author_name
'Kooijman, Huub'
'Spek, Anthony L.'

_publ_section_title
;
 (5\a,7\a)-7-Hydroxy-4,4,7-trimethylcholestan-3-one
;
_journal_issue 1
_journal_name_full 'Acta Crystallographica Section E'
_journal_page_first o48
_journal_page_last o49
_journal_paper_doi 10.1107/S1600536801021134
_journal_volume 58
_journal_year 2002
_chemical_formula_iupac 'C30 H52 O2'
_chemical_formula_moiety 'C30 H52 O2'
_chemical_formula_sum 'C30 H52 O2'
_chemical_formula_weight 444.72
_chemical_name_systematic
;
 ?
;
_space_group_IT_number 4
_symmetry_cell_setting monoclinic
_symmetry_space_group_name_Hall 'P 2yb'
_symmetry_space_group_name_H-M 'P 1 21 1'
_atom_sites_solution_hydrogens geom
_atom_sites_solution_primary direct
_atom_sites_solution_secondary difmap
_cell_angle_alpha 90
_cell_angle_beta 92.184(5)
_cell_angle_gamma 90
_cell_formula_units_Z 4
_cell_length_a 11.9017(9)
_cell_length_b 12.0284(10)
_cell_length_c 18.8388(11)
_cell_measurement_reflns_used 25
_cell_measurement_temperature 150
_cell_measurement_theta_max 13.89
_cell_measurement_theta_min 10.13
_cell_volume 2695.0(3)
_computing_cell_refinement 'SET4 (de Boer & Duisenberg, 1984)'
_computing_data_collection 'Locally modified CAD-4 Software (Enraf-Nonius, 1989)'
_computing_data_reduction 'HELENA (Spek, 1997)'
_computing_molecular_graphics 'PLATON (Spek, 2001)'
_computing_publication_material PLATON
_computing_structure_refinement 'SHELXL97 (Sheldrick, 1997)'
_computing_structure_solution 'SHELXS86 (Sheldrick, 1985)'
_diffrn_ambient_temperature 150
_diffrn_measured_fraction_theta_full .999
_diffrn_measured_fraction_theta_max .999
_diffrn_measurement_device_type 'Enraf-Nonius CAD-4-Turbo'
_diffrn_measurement_method '\w scans with \D\w=0.67+0.35 tan \q '
_diffrn_radiation_monochromator graphite
_diffrn_radiation_source 'Rotating Anode'
_diffrn_radiation_type MoKa
_diffrn_radiation_wavelength .71073
_diffrn_reflns_av_R_equivalents .0418
_diffrn_reflns_av_sigmaI/netI .0914
_diffrn_reflns_limit_h_max 15
_diffrn_reflns_limit_h_min -10
_diffrn_reflns_limit_k_max 15
_diffrn_reflns_limit_k_min 0
_diffrn_reflns_limit_l_max 24
_diffrn_reflns_limit_l_min -24
_diffrn_reflns_number 7483
_diffrn_reflns_reduction_process
;
Friedel opposites (1 pair measured) were merged.
;
_diffrn_reflns_theta_full 27.48
_diffrn_reflns_theta_max 27.48
_diffrn_reflns_theta_min 1.71
_diffrn_standards_decay_% 2
_diffrn_standards_interval_time 60
_diffrn_standards_number 3
_exptl_absorpt_coefficient_mu .066
_exptl_absorpt_correction_type none
_exptl_crystal_colour colourless
_exptl_crystal_density_diffrn 1.096
_exptl_crystal_density_method 'Not Measured'
_exptl_crystal_description block
_exptl_crystal_F_000 992
_exptl_crystal_size_max .500
_exptl_crystal_size_mid .500
_exptl_crystal_size_min .200
_refine_diff_density_max .257
_refine_diff_density_min -.219
_refine_ls_abs_structure_details none
_refine_ls_extinction_method none
_refine_ls_goodness_of_fit_ref 1.044
_refine_ls_hydrogen_treatment mixed
_refine_ls_matrix_type full
_refine_ls_number_parameters 599
_refine_ls_number_reflns 6469
_refine_ls_number_restraints 1
_refine_ls_restrained_S_all 1.044
_refine_ls_R_factor_all .1148
_refine_ls_R_factor_gt .0650
_refine_ls_shift/su_max .001
_refine_ls_shift/su_mean .000
_refine_ls_structure_factor_coef Fsqd
_refine_ls_weighting_details 'w = 1/[\s^2^(F~o~^2^)+(0.0501P)^2^+0.15P] where P = (F~o~^2^+2F~c~^2^)/3'
_refine_ls_weighting_scheme calc
_refine_ls_wR_factor_gt .1177
_refine_ls_wR_factor_ref .1365
_reflns_number_gt 4258
_reflns_number_total 6469
_reflns_threshold_expression I>2\s(I)
_cod_data_source_file wn6075.cif
_cod_data_source_block I
_cod_depositor_comments
;
The following automatic conversions were performed:
'_symmetry_cell_setting' value 'Monoclinic' changed to 'monoclinic'
according to '/home/saulius/struct/CIF-dictionaries/cif_core.dic'
dictionary named 'cif_core.dic' version 2.4.1 from 2010-06-29.

Automatic conversion script
Id: cif_fix_enum 1527 2010-12-29 10:47:43Z saulius 

The following automatic conversions were performed:

'_symmetry_cell_setting' value 'Monoclinic' changed to 'monoclinic'
according to /home/saulius/struct/CIF-dictionaries/cif_core.dic
dictionary named 'cif_core.dic' version 2.4.1 from 2010-06-29.

Automatic conversion script
Id: cif_fix_values 1715 2011-07-08 13:25:40Z adriana 
;
_cod_original_sg_symbol_H-M 'P 21'
_cod_database_code 2200983
_cod_database_fobs_code 2200983

loop_
_symmetry_equiv_pos_as_xyz
x,y,z
-x,1/2+y,-z

loop_
_atom_site_aniso_label
_atom_site_aniso_U_11
_atom_site_aniso_U_22
_atom_site_aniso_U_33
_atom_site_aniso_U_12
_atom_site_aniso_U_13
_atom_site_aniso_U_23
O3 .053(2) .0299(18) .0307(17) -.0041(16) .0119(15) .0056(14)
O7 .0294(16) .0225(15) .0266(16) .0089(13) -.0010(12) -.0045(13)
C1 .022(2) .019(2) .022(2) .0007(16) -.0005(17) -.0002(17)
C2 .028(2) .016(2) .027(2) -.0018(17) -.0024(18) .0047(17)
C3 .024(2) .021(2) .022(2) .0005(18) -.0105(17) .0014(18)
C4 .022(2) .0176(19) .022(2) -.0033(17) -.0063(16) .0046(17)
C5 .0155(18) .017(2) .026(2) -.0035(16) .0002(16) .0015(18)
C6 .026(2) .019(2) .028(2) -.0061(17) -.0015(18) .0024(18)
C7 .026(2) .020(2) .025(2) -.0053(18) -.0035(18) .0017(18)
C8 .0152(18) .019(2) .025(2) -.0026(16) .0023(16) .0019(17)
C9 .020(2) .016(2) .022(2) -.0023(16) .0024(17) -.0001(16)
C10 .0133(19) .020(2) .023(2) .0023(16) .0014(16) -.0005(17)
C11 .041(3) .023(2) .025(2) .006(2) -.0071(19) .0012(19)
C12 .044(3) .020(2) .024(2) .001(2) -.0011(19) -.0049(18)
C13 .025(2) .031(2) .0146(19) .0034(19) .0019(16) -.0018(18)
C14 .023(2) .023(2) .022(2) .0019(18) .0027(17) .0048(17)
C15 .033(2) .033(2) .024(2) -.006(2) -.0031(19) .0041(19)
C16 .035(3) .036(3) .028(2) -.003(2) .000(2) .008(2)
C17 .023(2) .030(2) .022(2) .0020(18) .0052(17) -.0016(18)
C18 .024(2) .056(3) .024(2) .007(2) .0005(17) .000(2)
C19 .018(2) .037(3) .031(2) .0007(19) .0011(17) .003(2)
C20 .035(2) .050(3) .022(2) .007(2) .0029(19) .000(2)
C21 .072(4) .048(3) .028(3) .023(3) -.013(2) -.018(2)
C22 .037(3) .054(3) .021(2) .003(2) .0013(19) .000(2)
C23 .044(3) .054(3) .024(2) .009(3) -.002(2) -.002(2)
C24 .044(3) .061(4) .027(2) .010(3) -.001(2) .000(2)
C25 .055(3) .034(3) .025(2) .003(2) -.007(2) -.002(2)
C26 .064(4) .073(4) .031(3) .000(3) -.003(3) .010(3)
C27 .061(4) .112(5) .034(3) .015(4) -.017(3) -.008(3)
C28 .040(3) .018(2) .024(2) .0012(19) -.0051(19) -.0012(18)
C29 .025(2) .030(2) .033(2) -.006(2) -.0095(18) .002(2)
C30 .051(3) .029(2) .027(2) -.016(2) -.008(2) .003(2)
O53 .069(2) .0273(17) .0258(16) -.0064(16) .0128(15) .0007(14)
O57 .0364(17) .0221(15) .0357(18) .0082(14) -.0045(14) -.0054(14)
C51 .023(2) .016(2) .028(2) -.0033(16) .0017(18) .0012(17)
C52 .022(2) .021(2) .028(2) .0000(17) -.0005(18) .0001(18)
C53 .025(2) .021(2) .024(2) .0004(18) -.0067(17) .0024(18)
C54 .022(2) .016(2) .029(2) .0016(17) -.0027(17) .0023(18)
C55 .0159(18) .020(2) .024(2) .0004(16) -.0018(16) .0047(18)
C56 .025(2) .021(2) .026(2) -.0041(17) -.0005(18) -.0027(18)
C57 .028(2) .017(2) .030(2) -.0045(17) -.0020(18) .0058(18)
C58 .0195(19) .020(2) .024(2) .0000(16) -.0003(16) .0080(17)
C59 .021(2) .021(2) .021(2) -.0016(16) -.0003(17) .0023(17)
C60 .015(2) .020(2) .028(2) .0011(16) .0019(17) .0038(18)
C61 .026(2) .022(2) .022(2) .0002(17) .0034(17) .0006(17)
C62 .025(2) .022(2) .024(2) -.0050(18) .0012(17) .0013(18)
C63 .021(2) .022(2) .024(2) .0043(17) .0029(17) -.0010(17)
C64 .021(2) .019(2) .030(2) .0001(17) .0018(18) .0038(18)
C65 .034(2) .026(2) .026(2) -.0006(19) .0010(19) .0069(18)
C66 .038(2) .031(2) .025(2) .000(2) .0010(19) .004(2)
C67 .030(2) .026(2) .022(2) .0062(19) .0040(17) .0025(18)
C68 .023(2) .033(2) .027(2) .0027(19) .0027(17) -.003(2)
C69 .022(2) .027(2) .032(2) .0024(18) .0023(17) .0035(19)
C70 .032(2) .031(2) .025(2) .000(2) .0036(19) -.003(2)
C71 .047(3) .035(3) .025(2) -.004(2) .000(2) -.007(2)
C72 .043(3) .037(3) .020(2) .002(2) .0008(19) -.0020(19)
C73 .047(3) .044(3) .026(2) .008(2) .002(2) -.008(2)
C74 .058(3) .051(3) .030(2) .019(3) -.009(2) -.010(2)
C75 .062(3) .059(3) .024(2) .016(3) -.006(2) -.004(2)
C76 .062(4) .078(5) .064(4) -.012(4) .002(3) -.027(4)
C77 .140(6) .091(5) .037(3) .022(5) -.034(4) -.004(4)
C78 .026(2) .023(2) .028(2) .0015(18) -.0037(18) .0027(19)
C79 .026(2) .026(2) .033(2) -.0021(19) -.0068(18) -.004(2)
C80 .061(3) .025(2) .034(3) -.013(2) -.005(2) .005(2)

loop_
_atom_site_label
_atom_site_fract_x
_atom_site_fract_y
_atom_site_fract_z
_atom_site_U_iso_or_equiv
_atom_site_thermal_displace_type
_atom_site_calc_flag
_atom_site_refinement_flags
_atom_site_occupancy
_atom_site_type_symbol
O3 .6970(3) .2377(2) -.09412(15) .0376(11) Uani . . 1.000 O
O7 .7817(2) -.0651(2) .14793(14) .0262(9) Uani . . 1.000 O
C1 .6725(3) .2995(3) .0842(2) .0210(12) Uani . . 1.000 C
C2 .6264(3) .3227(3) .0087(2) .0238(12) Uani . . 1.000 C
C3 .6465(3) .2266(3) -.0397(2) .0226(12) Uani . . 1.000 C
C4 .6017(3) .1148(3) -.01599(19) .0207(11) Uani . . 1.000 C
C5 .6415(3) .0969(3) .06343(19) .0195(11) Uani . . 1.000 C
C6 .6013(3) -.0124(3) .0944(2) .0244(12) Uani . . 1.000 C
C7 .6660(3) -.0466(3) .1634(2) .0238(12) Uani . . 1.000 C
C8 .6657(3) .0483(3) .2186(2) .0197(11) Uani . . 1.000 C
C9 .6928(3) .1632(3) .1854(2) .0193(12) Uani . . 1.000 C
C10 .6238(3) .1929(3) .1164(2) .0187(11) Uani . . 1.000 C
C11 .6878(4) .2541(3) .2416(2) .0299(14) Uani . . 1.000 C
C12 .7637(4) .2332(3) .3075(2) .0294(14) Uani . . 1.000 C
C13 .7391(3) .1208(4) .34140(19) .0235(11) Uani . . 1.000 C
C14 .7479(3) .0314(3) .2827(2) .0226(12) Uani . . 1.000 C
C15 .7518(4) -.0778(4) .3245(2) .0301(12) Uani . . 1.000 C
C16 .8205(4) -.0483(4) .3928(2) .0330(16) Uani . . 1.000 C
C17 .8292(3) .0799(3) .3964(2) .0249(12) Uani . . 1.000 C
C18 .6224(3) .1200(4) .3731(2) .0347(14) Uani . . 1.000 C
C19 .5000(3) .2128(4) .1331(2) .0287(14) Uani . . 1.000 C
C20 .8271(4) .1230(4) .4738(2) .0356(14) Uani . . 1.000 C
C21 .8306(5) .2509(4) .4780(2) .0497(19) Uani . . 1.000 C
C22 .9274(4) .0746(4) .5177(2) .0373(16) Uani . . 1.000 C
C23 .9328(4) .1020(5) .5960(2) .0408(16) Uani . . 1.000 C
C24 1.0376(4) .0571(5) .6341(2) .0441(18) Uani . . 1.000 C
C25 1.0600(4) .1008(4) .7095(2) .0382(16) Uani . . 1.000 C
C26 .9690(4) .0676(5) .7590(2) .056(2) Uani . . 1.000 C
C27 1.1755(4) .0652(6) .7387(3) .069(2) Uani . . 1.000 C
C28 .6513(4) .0241(3) -.0621(2) .0275(14) Uani . . 1.000 C
C29 .4727(3) .1157(4) -.0305(2) .0296(12) Uani . . 1.000 C
C30 .6115(4) -.1531(4) .1889(2) .0359(14) Uani . . 1.000 C
O53 .1765(3) .2166(3) -.09155(15) .0404(10) Uani . . 1.000 O
O57 .2714(2) -.0562(3) .17580(15) .0315(10) Uani . . 1.000 O
C51 .1817(3) .2996(3) .0854(2) .0223(12) Uani . . 1.000 C
C52 .1286(3) .3168(3) .0109(2) .0237(12) Uani . . 1.000 C
C53 .1361(3) .2143(3) -.0334(2) .0235(12) Uani . . 1.000 C
C54 .0915(3) .1075(3) -.0018(2) .0224(12) Uani . . 1.000 C
C55 .1385(3) .0971(3) .07693(19) .0200(11) Uani . . 1.000 C
C56 .0950(3) -.0041(3) .1160(2) .0240(12) Uani . . 1.000 C
C57 .1555(3) -.0276(3) .1874(2) .0251(12) Uani . . 1.000 C
C58 .1594(3) .0763(3) .23514(19) .0212(11) Uani . . 1.000 C
C59 .2068(3) .1748(3) .1920(2) .0210(12) Uani . . 1.000 C
C60 .1321(3) .2011(3) .1245(2) .0210(12) Uani . . 1.000 C
C61 .2374(3) .2798(3) .2353(2) .0233(12) Uani . . 1.000 C
C62 .3018(3) .2555(3) .3047(2) .0237(12) Uani . . 1.000 C
C63 .2389(3) .1734(3) .3496(2) .0223(12) Uani . . 1.000 C
C64 .2270(3) .0641(3) .3061(2) .0233(12) Uani . . 1.000 C
C65 .1873(4) -.0197(3) .3617(2) .0287(12) Uani . . 1.000 C
C66 .2443(4) .0176(4) .4325(2) .0313(12) Uani . . 1.000 C
C67 .3018(3) .1304(3) .4180(2) .0259(12) Uani . . 1.000 C
C68 .1245(3) .2218(4) .3684(2) .0276(12) Uani . . 1.000 C
C69 .0118(3) .2317(4) .1462(2) .0270(12) Uani . . 1.000 C
C70 .3071(4) .2060(4) .4842(2) .0293(12) Uani . . 1.000 C
C71 .3699(4) .3143(4) .4718(2) .0357(16) Uani . . 1.000 C
C72 .3544(4) .1469(4) .5507(2) .0333(16) Uani . . 1.000 C
C73 .4769(4) .1090(4) .5482(2) .0390(16) Uani . . 1.000 C
C74 .5228(4) .0633(4) .6188(2) .0466(16) Uani . . 1.000 C
C75 .5318(5) .1456(5) .6801(2) .0485(16) Uani . . 1.000 C
C76 .6084(5) .2433(6) .6640(3) .068(3) Uani . . 1.000 C
C77 .5730(6) .0868(6) .7479(3) .090(3) Uani . . 1.000 C
C78 .1326(3) .0102(3) -.0462(2) .0258(12) Uani . . 1.000 C
C79 -.0379(3) .1123(4) -.0090(2) .0285(12) Uani . . 1.000 C
C80 .0958(4) -.1277(4) .2197(2) .0402(16) Uani . . 1.000 C
H1A .65490 .36340 .11500 .0250 Uiso calc R 1.000 H
H1B .75530 .29260 .08360 .0250 Uiso calc R 1.000 H
H2A .54470 .33750 .00980 .0290 Uiso calc R 1.000 H
H2B .66320 .38990 -.00990 .0290 Uiso calc R 1.000 H
H5 .72500 .08860 .06200 .0230 Uiso calc R 1.000 H
H6A .60940 -.07190 .05860 .0290 Uiso calc R 1.000 H
H6B .52040 -.00580 .10410 .0290 Uiso calc R 1.000 H
H7D .794(4) -.126(4) .130(2) .0310 Uiso . . 1.000 H
H8 .58820 .05270 .23710 .0240 Uiso calc R 1.000 H
H9 .77300 .15920 .17170 .0230 Uiso calc R 1.000 H
H11A .60920 .26140 .25640 .0350 Uiso calc R 1.000 H
H11B .70950 .32560 .22000 .0350 Uiso calc R 1.000 H
H12A .84340 .23540 .29420 .0350 Uiso calc R 1.000 H
H12B .75220 .29300 .34260 .0350 Uiso calc R 1.000 H
H14 .82470 .04050 .26370 .0270 Uiso calc R 1.000 H
H15A .78940 -.13700 .29750 .0360 Uiso calc R 1.000 H
H15B .67520 -.10290 .33550 .0360 Uiso calc R 1.000 H
H16A .89640 -.08170 .39180 .0390 Uiso calc R 1.000 H
H16B .78250 -.07710 .43490 .0390 Uiso calc R 1.000 H
H17 .90400 .10050 .37790 .0300 Uiso calc R 1.000 H
H18A .61050 .04900 .39710 .0520 Uiso calc R 1.000 H
H18B .56480 .12980 .33500 .0520 Uiso calc R 1.000 H
H18C .61720 .18090 .40740 .0520 Uiso calc R 1.000 H
H19A .46990 .14680 .15620 .0430 Uiso calc R 1.000 H
H19B .45660 .22750 .08880 .0430 Uiso calc R 1.000 H
H19C .49460 .27700 .16490 .0430 Uiso calc R 1.000 H
H20 .75610 .09680 .49510 .0430 Uiso calc R 1.000 H
H21A .83110 .27420 .52780 .0750 Uiso calc R 1.000 H
H21B .76410 .28170 .45270 .0750 Uiso calc R 1.000 H
H21C .89870 .27810 .45600 .0750 Uiso calc R 1.000 H
H22A .92580 -.00730 .51260 .0450 Uiso calc R 1.000 H
H22B .99750 .10130 .49680 .0450 Uiso calc R 1.000 H
H23A .86580 .07060 .61830 .0490 Uiso calc R 1.000 H
H23B .93060 .18370 .60190 .0490 Uiso calc R 1.000 H
H24A 1.10320 .07540 .60550 .0530 Uiso calc R 1.000 H
H24B 1.03180 -.02490 .63620 .0530 Uiso calc R 1.000 H
H25 1.06000 .18390 .70690 .0460 Uiso calc R 1.000 H
H26A .98410 .10150 .80570 .0840 Uiso calc R 1.000 H
H26B .96790 -.01350 .76390 .0840 Uiso calc R 1.000 H
H26C .89590 .09320 .73960 .0840 Uiso calc R 1.000 H
H27A 1.18880 .09670 .78630 .1040 Uiso calc R 1.000 H
H27B 1.23330 .09200 .70720 .1040 Uiso calc R 1.000 H
H27C 1.17870 -.01620 .74150 .1040 Uiso calc R 1.000 H
H28A .61560 -.04730 -.05190 .0420 Uiso calc R 1.000 H
H28B .73240 .01860 -.05170 .0420 Uiso calc R 1.000 H
H28C .63770 .04270 -.11240 .0420 Uiso calc R 1.000 H
H29A .43830 .05630 -.00310 .0450 Uiso calc R 1.000 H
H29B .45600 .10390 -.08120 .0450 Uiso calc R 1.000 H
H29C .44220 .18770 -.01620 .0450 Uiso calc R 1.000 H
H30A .53640 -.13640 .20570 .0540 Uiso calc R 1.000 H
H30B .65780 -.18520 .22780 .0540 Uiso calc R 1.000 H
H30C .60510 -.20630 .14960 .0540 Uiso calc R 1.000 H
H51A .26350 .28780 .08150 .0270 Uiso calc R 1.000 H
H51B .17100 .36790 .11370 .0270 Uiso calc R 1.000 H
H52A .04860 .33780 .01490 .0280 Uiso calc R 1.000 H
H52B .16740 .37870 -.01270 .0280 Uiso calc R 1.000 H
H55 .22080 .08300 .07280 .0240 Uiso calc R 1.000 H
H56A .10220 -.07020 .08520 .0290 Uiso calc R 1.000 H
H56B .01400 .00680 .12400 .0290 Uiso calc R 1.000 H
H57D .272(4) -.114(4) .153(3) .0470 Uiso . . 1.000 H
H58 .08020 .09520 .24640 .0260 Uiso calc R 1.000 H
H59 .27960 .14720 .17380 .0250 Uiso calc R 1.000 H
H61A .28330 .32930 .20610 .0280 Uiso calc R 1.000 H
H61B .16740 .32000 .24580 .0280 Uiso calc R 1.000 H
H62A .37660 .22470 .29440 .0280 Uiso calc R 1.000 H
H62B .31350 .32560 .33150 .0280 Uiso calc R 1.000 H
H64 .30470 .04130 .29400 .0280 Uiso calc R 1.000 H
H65A .10440 -.01780 .36450 .0350 Uiso calc R 1.000 H
H65B .21070 -.09610 .34950 .0350 Uiso calc R 1.000 H
H66A .30070 -.03790 .44910 .0370 Uiso calc R 1.000 H
H66B .18780 .02620 .46930 .0370 Uiso calc R 1.000 H
H67 .38100 .11410 .40540 .0310 Uiso calc R 1.000 H
H68A .08820 .17200 .40170 .0420 Uiso calc R 1.000 H
H68B .07680 .22920 .32510 .0420 Uiso calc R 1.000 H
H68C .13550 .29500 .39040 .0420 Uiso calc R 1.000 H
H69A .01610 .27790 .18910 .0400 Uiso calc R 1.000 H
H69B -.03020 .16360 .15580 .0400 Uiso calc R 1.000 H
H69C -.02650 .27300 .10760 .0400 Uiso calc R 1.000 H
H70 .22780 .22680 .49400 .0350 Uiso calc R 1.000 H
H71A .39380 .34680 .51760 .0540 Uiso calc R 1.000 H
H71B .32020 .36640 .44580 .0540 Uiso calc R 1.000 H
H71C .43610 .29920 .44390 .0540 Uiso calc R 1.000 H
H72A .30720 .08100 .55950 .0400 Uiso calc R 1.000 H
H72B .34760 .19770 .59170 .0400 Uiso calc R 1.000 H
H73A .48280 .05090 .51130 .0470 Uiso calc R 1.000 H
H73B .52380 .17280 .53420 .0470 Uiso calc R 1.000 H
H74A .47400 .00110 .63290 .0560 Uiso calc R 1.000 H
H74B .59850 .03220 .61150 .0560 Uiso calc R 1.000 H
H75 .45490 .17550 .68800 .0580 Uiso calc R 1.000 H
H76A .57320 .28880 .62620 .1020 Uiso calc R 1.000 H
H76B .68090 .21530 .64870 .1020 Uiso calc R 1.000 H
H76C .62020 .28860 .70690 .1020 Uiso calc R 1.000 H
H77A .57980 .14080 .78670 .1350 Uiso calc R 1.000 H
H77B .64640 .05290 .74040 .1350 Uiso calc R 1.000 H
H77C .51900 .02890 .76000 .1350 Uiso calc R 1.000 H
H78A .11160 -.06010 -.02390 .0380 Uiso calc R 1.000 H
H78B .21460 .01400 -.04900 .0380 Uiso calc R 1.000 H
H78C .09790 .01420 -.09420 .0380 Uiso calc R 1.000 H
H79A -.06470 .17990 .01400 .0430 Uiso calc R 1.000 H
H79B -.06980 .04690 .01390 .0430 Uiso calc R 1.000 H
H79C -.06150 .11320 -.05940 .0430 Uiso calc R 1.000 H
H80A .08500 -.18570 .18350 .0610 Uiso calc R 1.000 H
H80B .02250 -.10430 .23640 .0610 Uiso calc R 1.000 H
H80C .14170 -.15690 .25970 .0610 Uiso calc R 1.000 H

loop_
_atom_type_symbol
_atom_type_description
_atom_type_scat_dispersion_real
_atom_type_scat_dispersion_imag
_atom_type_scat_source
O O .0106 .0060 'International Tables Vol C Tables 4.2.6.8 and 6.1.1.4'
H H .0000 .0000 'International Tables Vol C Tables 4.2.6.8 and 6.1.1.4'
C C .0033 .0016 'International Tables Vol C Tables 4.2.6.8 and 6.1.1.4'

loop_
_geom_angle_atom_site_label_1
_geom_angle_atom_site_label_2
_geom_angle_atom_site_label_3
_geom_angle
_geom_angle_publ_flag
C7 O7 H7D 114(3) no
C57 O57 H57D 108(3) no
C2 C1 C10 113.0(3) no
C1 C2 C3 111.4(3) no
O3 C3 C4 122.4(3) no
C2 C3 C4 116.0(3) no
O3 C3 C2 121.6(3) no
C3 C4 C28 108.5(3) no
C3 C4 C29 107.4(3) no
C5 C4 C29 115.5(3) no
C28 C4 C29 107.9(3) no
C3 C4 C5 107.8(3) no
C5 C4 C28 109.6(3) no
C4 C5 C6 113.4(3) no
C6 C5 C10 110.2(3) no
C4 C5 C10 118.0(3) no
C5 C6 C7 113.5(3) no
O7 C7 C8 106.1(3) no
C6 C7 C8 110.9(3) no
C6 C7 C30 106.6(3) no
O7 C7 C30 110.9(3) no
O7 C7 C6 108.8(3) no
C8 C7 C30 113.4(3) no
C7 C8 C14 114.4(3) no
C9 C8 C14 107.3(3) no
C7 C8 C9 112.3(3) no
C8 C9 C11 110.1(3) no
C10 C9 C11 112.5(3) no
C8 C9 C10 115.5(3) no
C1 C10 C19 109.2(3) no
C5 C10 C9 106.7(3) no
C1 C10 C9 109.0(3) no
C9 C10 C19 110.2(3) no
C1 C10 C5 107.8(3) no
C5 C10 C19 113.8(3) no
C9 C11 C12 114.1(3) no
C11 C12 C13 111.6(3) no
C12 C13 C14 107.3(3) no
C12 C13 C18 111.1(4) no
C14 C13 C17 101.2(3) no
C17 C13 C18 110.7(3) no
C12 C13 C17 115.0(3) no
C14 C13 C18 111.1(3) no
C8 C14 C13 114.2(3) no
C8 C14 C15 121.5(3) no
C13 C14 C15 103.3(3) no
C14 C15 C16 103.7(4) no
C15 C16 C17 107.4(3) no
C13 C17 C20 119.3(3) no
C13 C17 C16 104.2(3) no
C16 C17 C20 111.8(3) no
C17 C20 C22 109.8(3) no
C21 C20 C22 109.3(4) no
C17 C20 C21 112.4(3) no
C20 C22 C23 116.4(4) no
C22 C23 C24 112.9(4) no
C23 C24 C25 115.4(4) no
C26 C25 C27 111.2(4) no
C24 C25 C26 112.3(4) no
C24 C25 C27 111.2(4) no
C2 C1 H1A 109.07 no
C10 C1 H1A 108.91 no
C10 C1 H1B 108.93 no
C2 C1 H1B 109.06 no
H1A C1 H1B 107.75 no
C1 C2 H2B 109.27 no
C3 C2 H2A 109.37 no
C3 C2 H2B 109.38 no
H2A C2 H2B 108.00 no
C1 C2 H2A 109.34 no
C4 C5 H5 104.63 no
C6 C5 H5 104.55 no
C10 C5 H5 104.59 no
C5 C6 H6B 108.87 no
C7 C6 H6A 108.84 no
C5 C6 H6A 108.83 no
H6A C6 H6B 107.71 no
C7 C6 H6B 108.90 no
C7 C8 H8 107.44 no
C14 C8 H8 107.51 no
C9 C8 H8 107.53 no
C10 C9 H9 105.95 no
C11 C9 H9 106.07 no
C8 C9 H9 106.00 no
C9 C11 H11A 108.75 no
C12 C11 H11A 108.75 no
C12 C11 H11B 108.75 no
C9 C11 H11B 108.66 no
H11A C11 H11B 107.63 no
C11 C12 H12B 109.30 no
C13 C12 H12A 109.26 no
C11 C12 H12A 109.40 no
H12A C12 H12B 107.91 no
C13 C12 H12B 109.27 no
C8 C14 H14 105.49 no
C15 C14 H14 105.53 no
C13 C14 H14 105.49 no
C14 C15 H15B 111.05 no
C16 C15 H15A 111.01 no
C14 C15 H15A 110.95 no
H15A C15 H15B 109.00 no
C16 C15 H15B 111.07 no
C15 C16 H16A 110.29 no
C17 C16 H16A 110.24 no
C17 C16 H16B 110.21 no
H16A C16 H16B 108.56 no
C15 C16 H16B 110.15 no
C16 C17 H17 106.91 no
C20 C17 H17 106.97 no
C13 C17 H17 106.99 no
C13 C18 H18B 109.43 no
C13 C18 H18C 109.45 no
H18A C18 H18B 109.48 no
H18A C18 H18C 109.48 no
H18B C18 H18C 109.43 no
C13 C18 H18A 109.55 no
C10 C19 H19A 109.53 no
C10 C19 H19B 109.38 no
H19A C19 H19B 109.54 no
H19A C19 H19C 109.45 no
C10 C19 H19C 109.46 no
H19B C19 H19C 109.46 no
C21 C20 H20 108.40 no
C22 C20 H20 108.35 no
C17 C20 H20 108.45 no
C20 C21 H21B 109.41 no
C20 C21 H21C 109.43 no
C20 C21 H21A 109.52 no
H21A C21 H21C 109.55 no
H21B C21 H21C 109.47 no
H21A C21 H21B 109.44 no
C20 C22 H22A 108.20 no
C20 C22 H22B 108.16 no
C23 C22 H22B 108.22 no
H22A C22 H22B 107.32 no
C23 C22 H22A 108.17 no
C22 C23 H23B 109.03 no
C24 C23 H23A 108.96 no
C24 C23 H23B 109.01 no
H23A C23 H23B 107.82 no
C22 C23 H23A 109.03 no
C23 C24 H24A 108.36 no
C23 C24 H24B 108.47 no
C25 C24 H24B 108.39 no
H24A C24 H24B 107.52 no
C25 C24 H24A 108.42 no
C26 C25 H25 107.20 no
C27 C25 H25 107.27 no
C24 C25 H25 107.36 no
C25 C26 H26B 109.51 no
C25 C26 H26C 109.51 no
C25 C26 H26A 109.46 no
H26A C26 H26C 109.50 no
H26B C26 H26C 109.45 no
H26A C26 H26B 109.41 no
C25 C27 H27A 109.50 no
C25 C27 H27C 109.44 no
H27A C27 H27B 109.51 no
C25 C27 H27B 109.49 no
H27B C27 H27C 109.52 no
H27A C27 H27C 109.38 no
C4 C28 H28B 109.49 no
C4 C28 H28C 109.47 no
C4 C28 H28A 109.54 no
H28A C28 H28C 109.41 no
H28B C28 H28C 109.48 no
H28A C28 H28B 109.43 no
C4 C29 H29B 109.53 no
C4 C29 H29C 109.41 no
H29A C29 H29B 109.57 no
H29A C29 H29C 109.43 no
H29B C29 H29C 109.43 no
C4 C29 H29A 109.45 no
C7 C30 H30A 109.53 no
C7 C30 H30C 109.46 no
H30A C30 H30B 109.46 no
H30A C30 H30C 109.41 no
H30B C30 H30C 109.48 no
C7 C30 H30B 109.49 no
C52 C51 C60 113.2(3) no
C51 C52 C53 111.7(3) no
O53 C53 C54 122.0(3) no
C52 C53 C54 116.7(3) no
O53 C53 C52 121.3(3) no
C53 C54 C78 108.0(3) no
C53 C54 C79 107.2(3) no
C55 C54 C78 110.2(3) no
C55 C54 C79 113.9(3) no
C78 C54 C79 108.6(3) no
C53 C54 C55 108.7(3) no
C54 C55 C56 113.9(3) no
C56 C55 C60 110.0(3) no
C54 C55 C60 117.4(3) no
C55 C56 C57 114.6(3) no
O57 C57 C56 109.3(3) no
O57 C57 C58 105.9(3) no
C56 C57 C58 111.5(3) no
C56 C57 C80 106.5(3) no
O57 C57 C80 109.4(3) no
C58 C57 C80 114.2(3) no
C57 C58 C64 115.6(3) no
C59 C58 C64 109.8(3) no
C57 C58 C59 108.5(3) no
C58 C59 C61 115.6(3) no
C60 C59 C61 112.5(3) no
C58 C59 C60 112.0(3) no
C51 C60 C59 109.4(3) no
C51 C60 C69 108.8(3) no
C55 C60 C59 105.7(3) no
C55 C60 C69 114.4(3) no
C59 C60 C69 109.7(3) no
C51 C60 C55 108.7(3) no
C59 C61 C62 113.6(3) no
C61 C62 C63 111.2(3) no
C62 C63 C64 107.1(3) no
C62 C63 C68 110.1(3) no
C64 C63 C67 100.8(3) no
C64 C63 C68 112.3(3) no
C67 C63 C68 109.8(3) no
C62 C63 C67 116.5(3) no
C58 C64 C63 114.3(3) no
C58 C64 C65 119.2(3) no
C63 C64 C65 102.7(3) no
C64 C65 C66 105.2(3) no
C65 C66 C67 106.6(3) no
C63 C67 C66 103.6(3) no
C63 C67 C70 118.5(3) no
C66 C67 C70 112.2(3) no
C67 C70 C71 112.6(3) no
C67 C70 C72 113.0(4) no
C71 C70 C72 110.8(4) no
C70 C72 C73 115.8(3) no
C72 C73 C74 113.1(3) no
C73 C74 C75 116.2(4) no
C74 C75 C77 110.2(5) no
C76 C75 C77 110.4(5) no
C74 C75 C76 112.1(4) no
C52 C51 H51A 108.92 no
C52 C51 H51B 108.93 no
C60 C51 H51A 108.93 no
C60 C51 H51B 108.92 no
H51A C51 H51B 107.83 no
C51 C52 H52A 109.21 no
C51 C52 H52B 109.26 no
C53 C52 H52A 109.33 no
C53 C52 H52B 109.33 no
H52A C52 H52B 107.96 no
C54 C55 H55 104.76 no
C56 C55 H55 104.71 no
C60 C55 H55 104.65 no
C55 C56 H56A 108.66 no
C55 C56 H56B 108.57 no
C57 C56 H56A 108.61 no
C57 C56 H56B 108.63 no
H56A C56 H56B 107.58 no
C57 C58 H58 107.50 no
C59 C58 H58 107.54 no
C64 C58 H58 107.63 no
C58 C59 H59 105.22 no
C60 C59 H59 105.23 no
C61 C59 H59 105.27 no
C59 C61 H61A 108.88 no
C59 C61 H61B 108.83 no
C62 C61 H61A 108.86 no
C62 C61 H61B 108.85 no
H61A C61 H61B 107.70 no
C61 C62 H62A 109.35 no
C61 C62 H62B 109.37 no
C63 C62 H62A 109.41 no
C63 C62 H62B 109.45 no
H62A C62 H62B 107.97 no
C58 C64 H64 106.58 no
C63 C64 H64 106.63 no
C65 C64 H64 106.62 no
C64 C65 H65A 110.67 no
C64 C65 H65B 110.68 no
C66 C65 H65A 110.73 no
C66 C65 H65B 110.67 no
H65A C65 H65B 108.87 no
C65 C66 H66A 110.40 no
C65 C66 H66B 110.40 no
C67 C66 H66A 110.37 no
C67 C66 H66B 110.41 no
H66A C66 H66B 108.68 no
C63 C67 H67 107.28 no
C66 C67 H67 107.27 no
C70 C67 H67 107.31 no
C63 C68 H68A 109.43 no
C63 C68 H68B 109.47 no
C63 C68 H68C 109.46 no
H68A C68 H68B 109.45 no
H68A C68 H68C 109.49 no
H68B C68 H68C 109.53 no
C60 C69 H69A 109.43 no
C60 C69 H69B 109.47 no
C60 C69 H69C 109.49 no
H69A C69 H69B 109.42 no
H69A C69 H69C 109.44 no
H69B C69 H69C 109.57 no
C67 C70 H70 106.67 no
C71 C70 H70 106.63 no
C72 C70 H70 106.59 no
C70 C71 H71A 109.49 no
C70 C71 H71B 109.45 no
C70 C71 H71C 109.42 no
H71A C71 H71B 109.54 no
H71A C71 H71C 109.50 no
H71B C71 H71C 109.42 no
C70 C72 H72A 108.43 no
C70 C72 H72B 108.28 no
C73 C72 H72A 108.32 no
C73 C72 H72B 108.30 no
H72A C72 H72B 107.45 no
C72 C73 H73A 108.97 no
C72 C73 H73B 108.94 no
C74 C73 H73A 109.03 no
C74 C73 H73B 109.00 no
H73A C73 H73B 107.71 no
C73 C74 H74A 108.24 no
C73 C74 H74B 108.27 no
C75 C74 H74A 108.25 no
C75 C74 H74B 108.25 no
H74A C74 H74B 107.35 no
C74 C75 H75 107.98 no
C76 C75 H75 108.06 no
C77 C75 H75 108.01 no
C75 C76 H76A 109.44 no
C75 C76 H76B 109.48 no
C75 C76 H76C 109.41 no
H76A C76 H76B 109.59 no
H76A C76 H76C 109.43 no
H76B C76 H76C 109.48 no
C75 C77 H77A 109.42 no
C75 C77 H77B 109.42 no
C75 C77 H77C 109.36 no
H77A C77 H77B 109.59 no
H77A C77 H77C 109.51 no
H77B C77 H77C 109.52 no
C54 C78 H78A 109.48 no
C54 C78 H78B 109.48 no
C54 C78 H78C 109.54 no
H78A C78 H78B 109.49 no
H78A C78 H78C 109.39 no
H78B C78 H78C 109.46 no
C54 C79 H79A 109.44 no
C54 C79 H79B 109.48 no
C54 C79 H79C 109.52 no
H79A C79 H79B 109.45 no
H79A C79 H79C 109.45 no
H79B C79 H79C 109.49 no
C57 C80 H80A 109.43 no
C57 C80 H80B 109.46 no
C57 C80 H80C 109.47 no
H80A C80 H80B 109.45 no
H80A C80 H80C 109.55 no
H80B C80 H80C 109.48 no

loop_
_geom_bond_atom_site_label_1
_geom_bond_atom_site_label_2
_geom_bond_site_symmetry_1
_geom_bond_site_symmetry_2
_geom_bond_distance
_geom_bond_publ_flag
O3 C3 . . 1.215(5) yes
O7 C7 . . 1.436(4) yes
O7 H7D . . .82(5) no
O53 C53 . . 1.213(5) yes
O57 C57 . . 1.446(4) yes
O57 H57D . . .82(5) no
C1 C10 . . 1.541(5) no
C1 C2 . . 1.531(5) no
C2 C3 . . 1.497(5) no
C3 C4 . . 1.520(5) no
C4 C29 . . 1.549(5) no
C4 C5 . . 1.567(5) no
C4 C28 . . 1.527(5) no
C5 C10 . . 1.546(5) no
C5 C6 . . 1.523(5) no
C6 C7 . . 1.541(5) no
C7 C8 . . 1.544(5) no
C7 C30 . . 1.522(6) no
C8 C14 . . 1.538(5) no
C8 C9 . . 1.556(5) no
C9 C10 . . 1.553(5) no
C9 C11 . . 1.525(5) no
C10 C19 . . 1.537(5) no
C11 C12 . . 1.528(6) no
C12 C13 . . 1.528(6) no
C13 C18 . . 1.533(5) no
C13 C14 . . 1.549(6) no
C13 C17 . . 1.543(5) no
C14 C15 . . 1.531(6) no
C15 C16 . . 1.539(6) no
C16 C17 . . 1.547(6) no
C17 C20 . . 1.549(5) no
C20 C22 . . 1.540(6) no
C20 C21 . . 1.541(7) no
C22 C23 . . 1.510(5) no
C23 C24 . . 1.515(7) no
C24 C25 . . 1.528(6) no
C25 C26 . . 1.510(6) no
C25 C27 . . 1.522(7) no
C1 H1A . . .9902 no
C1 H1B . . .9894 no
C2 H2B . . .9898 no
C2 H2A . . .9895 no
C5 H5 . . 1.0002 no
C6 H6B . . .9900 no
C6 H6A . . .9906 no
C8 H8 . . .9998 no
C9 H9 . . .9994 no
C11 H11B . . .9899 no
C11 H11A . . .9902 no
C12 H12B . . .9901 no
C12 H12A . . .9906 no
C14 H14 . . 1.0003 no
C15 H15B . . .9898 no
C15 H15A . . .9917 no
C16 H16B . . .9904 no
C16 H16A . . .9895 no
C17 H17 . . .9995 no
C18 H18A . . .9791 no
C18 H18C . . .9803 no
C18 H18B . . .9806 no
C19 H19C . . .9810 no
C19 H19B . . .9807 no
C19 H19A . . .9797 no
C20 H20 . . 1.0001 no
C21 H21C . . .9805 no
C21 H21B . . .9809 no
C21 H21A . . .9789 no
C22 H22B . . .9896 no
C22 H22A . . .9899 no
C23 H23B . . .9894 no
C23 H23A . . .9902 no
C24 H24B . . .9896 no
C24 H24A . . .9901 no
C25 H25 . . 1.0008 no
C26 H26C . . .9803 no
C26 H26B . . .9800 no
C26 H26A . . .9801 no
C27 H27A . . .9808 no
C27 H27C . . .9812 no
C27 H27B . . .9800 no
C28 H28B . . .9798 no
C28 H28A . . .9804 no
C28 H28C . . .9811 no
C29 H29B . . .9785 no
C29 H29C . . .9807 no
C29 H29A . . .9801 no
C30 H30C . . .9794 no
C30 H30B . . .9793 no
C30 H30A . . .9803 no
C51 C52 . . 1.531(5) no
C51 C60 . . 1.526(5) no
C52 C53 . . 1.493(5) no
C53 C54 . . 1.520(5) no
C54 C78 . . 1.530(5) no
C54 C79 . . 1.542(5) no
C54 C55 . . 1.570(5) no
C55 C56 . . 1.523(5) no
C55 C60 . . 1.542(5) no
C56 C57 . . 1.528(5) no
C57 C58 . . 1.539(5) no
C57 C80 . . 1.536(6) no
C58 C64 . . 1.541(5) no
C58 C59 . . 1.555(5) no
C59 C60 . . 1.556(5) no
C59 C61 . . 1.540(5) no
C60 C69 . . 1.548(5) no
C61 C62 . . 1.519(5) no
C62 C63 . . 1.516(5) no
C63 C67 . . 1.554(5) no
C63 C68 . . 1.535(5) no
C63 C64 . . 1.553(5) no
C64 C65 . . 1.541(5) no
C65 C66 . . 1.540(6) no
C66 C67 . . 1.549(6) no
C67 C70 . . 1.543(6) no
C70 C72 . . 1.529(6) no
C70 C71 . . 1.524(7) no
C72 C73 . . 1.530(7) no
C73 C74 . . 1.521(6) no
C74 C75 . . 1.522(6) no
C75 C76 . . 1.525(9) no
C75 C77 . . 1.525(8) no
C51 H51A . . .9893 no
C51 H51B . . .9902 no
C52 H52A . . .9907 no
C52 H52B . . .9904 no
C55 H55 . . 1.0000 no
C56 H56A . . .9899 no
C56 H56B . . .9901 no
C58 H58 . . 1.0002 no
C59 H59 . . 1.0006 no
C61 H61A . . .9892 no
C61 H61B . . .9897 no
C62 H62A . . .9903 no
C62 H62B . . .9899 no
C64 H64 . . .9992 no
C65 H65A . . .9903 no
C65 H65B . . .9898 no
C66 H66A . . .9890 no
C66 H66B . . .9895 no
C67 H67 . . 1.0002 no
C68 H68A . . .9796 no
C68 H68B . . .9800 no
C68 H68C . . .9798 no
C69 H69A . . .9805 no
C69 H69B . . .9800 no
C69 H69C . . .9788 no
C70 H70 . . 1.0004 no
C71 H71A . . .9795 no
C71 H71B . . .9800 no
C71 H71C . . .9806 no
C72 H72A . . .9892 no
C72 H72B . . .9906 no
C73 H73A . . .9901 no
C73 H73B . . .9906 no
C74 H74A . . .9896 no
C74 H74B . . .9900 no
C75 H75 . . .9998 no
C76 H76A . . .9795 no
C76 H76B . . .9798 no
C76 H76C . . .9804 no
C77 H77A . . .9789 no
C77 H77B . . .9792 no
C77 H77C . . .9804 no
C78 H78A . . .9808 no
C78 H78B . . .9804 no
C78 H78C . . .9809 no
C79 H79A . . .9804 no
C79 H79B . . .9806 no
C79 H79C . . .9799 no
C80 H80A . . .9806 no
C80 H80B . . .9799 no
C80 H80C . . .9789 no

loop_
_geom_contact_atom_site_label_1
_geom_contact_atom_site_label_2
_geom_contact_distance
_geom_contact_site_symmetry_2
_geom_contact_publ_flag
O3 O57 2.949(4) 2_655 no
O7 O53 2.883(4) 2_645 no
O7 C15 3.362(5) . no
O53 O7 2.883(4) 2_655 no
O57 O3 2.949(4) 2_645 no
O3 H28C 2.4698 . no
O3 H28B 2.7814 . no
O3 H57D 2.14(5) 2_655 no
O3 H77A 2.8472 1_554 no
O7 H14 2.5587 . no
O7 H9 2.7375 . no
O7 H52B 2.7261 2_645 no
O7 H5 2.5319 . no
O53 H78C 2.6079 . no
O53 H7D 2.06(5) 2_655 no
O53 H78B 2.5998 . no
O53 H27A 2.7244 1_454 no
O57 H59 2.4489 . no
O57 H55 2.6158 . no
O57 H64 2.5345 . no
C1 C78 3.527(5) 2_655 no
C12 C21 3.287(5) . no
C15 C30 3.132(6) . no
C15 O7 3.362(5) . no
C18 C21 3.486(6) . no
C19 C29 3.300(6) . no
C21 C18 3.486(6) . no
C21 C12 3.287(5) . no
C28 C51 3.391(5) 2_645 no
C29 C19 3.300(6) . no
C30 C15 3.132(6) . no
C51 C28 3.391(5) 2_655 no
C59 C68 3.545(5) . no
C62 C71 3.297(5) . no
C65 C80 3.132(6) . no
C68 C59 3.545(5) . no
C69 C79 3.291(6) . no
C71 C62 3.297(5) . no
C78 C1 3.527(5) 2_645 no
C79 C69 3.291(6) . no
C80 C65 3.132(6) . no
C1 H11B 2.5984 . no
C1 H78B 2.9950 2_655 no
C2 H19B 2.8115 . no
C2 H78B 3.0566 2_655 no
C2 H29A 2.9143 2_655 no
C2 H29C 2.7540 . no
C3 H57D 3.05(5) 2_655 no
C4 H19B 2.9962 . no
C6 H19A 2.7581 . no
C6 H28A 2.7995 . no
C6 H29A 2.7475 . no
C7 H15A 3.0722 . no
C8 H18B 2.7226 . no
C8 H5 3.0976 . no
C8 H19A 2.8297 . no
C11 H18B 2.7696 . no
C11 H14 3.0623 . no
C11 H1A 2.7384 . no
C11 H19C 2.6829 . no
C12 H21B 2.7967 . no
C13 H21B 2.8606 . no
C14 H30B 2.9871 . no
C15 H30B 2.4665 . no
C15 H18A 2.6833 . no
C16 H18A 2.7638 . no
C16 H22A 2.5869 . no
C18 H21B 2.9467 . no
C18 H20 2.7593 . no
C18 H8 2.7029 . no
C18 H67 2.9603 . no
C18 H11A 2.7793 . no
C18 H15B 2.8494 . no
C19 H2A 2.8324 . no
C19 H59 2.8713 . no
C19 H8 2.9142 . no
C19 H11A 2.6826 . no
C19 H51A 3.0778 . no
C19 H6B 2.6984 . no
C19 H29C 2.8858 . no
C20 H18A 3.0400 . no
C20 H18C 2.8377 . no
C21 H23B 2.7030 . no
C21 H18C 2.9447 . no
C21 H12B 2.7299 . no
C22 H16A 3.0380 . no
C22 H16B 2.9209 . no
C23 H26C 2.7592 . no
C23 H21A 2.6995 . no
C26 H23A 2.8788 . no
C28 H52B 3.0771 2_645 no
C28 H51B 3.0174 2_645 no
C28 H6A 2.6151 . no
C28 H51A 3.0445 2_645 no
C29 H6B 2.9628 . no
C29 H19B 2.6323 . no
C29 H2A 2.8946 . no
C30 H15A 2.8941 . no
C30 H15B 2.8995 . no
C51 H28B 2.9046 2_655 no
C51 H61B 3.0429 . no
C51 H61A 2.5594 . no
C52 H7D 2.92(4) 2_655 no
C52 H79A 2.8316 . no
C52 H79B 2.8885 2_555 no
C52 H69C 2.6944 . no
C52 H28B 3.0204 2_655 no
C53 H7D 2.79(4) 2_655 no
C56 H79B 2.7632 . no
C56 H69B 2.6338 . no
C56 H78A 2.7347 . no
C56 H59 3.0236 . no
C58 H69B 2.8586 . no
C58 H69A 3.0706 . no
C58 H68B 2.7107 . no
C59 H68B 3.0668 . no
C60 H79A 3.0843 . no
C61 H68B 2.6706 . no
C61 H51B 2.6186 . no
C61 H51A 2.9273 . no
C61 H69A 2.7423 . no
C62 H71C 3.0641 . no
C62 H71B 2.9747 . no
C63 H71B 3.0784 . no
C64 H80C 2.9654 . no
C65 H80C 2.5751 . no
C65 H68A 2.7099 . no
C66 H72A 2.5942 . no
C66 H68A 2.6749 . no
C67 H73A 2.8906 . no
C68 H61B 2.6609 . no
C68 H66B 3.0995 . no
C68 H70 2.6253 . no
C68 H17 3.0139 1_455 no
C68 H58 2.7905 . no
C68 H65A 2.8926 . no
C69 H9 3.0287 1_455 no
C69 H58 2.6086 . no
C69 H61B 2.7953 . no
C69 H56B 2.7376 . no
C69 H79A 2.6920 . no
C69 H52A 2.8322 . no
C70 H68A 3.0103 . no
C70 H68C 2.8574 . no
C71 H74B 3.0852 2_656 no
C71 H73B 2.7331 . no
C71 H62B 2.7055 . no
C71 H16B 2.8859 2_656 no
C72 H66A 2.9866 . no
C72 H75 2.8291 . no
C72 H66B 2.8564 . no
C73 H71A 3.0739 . no
C73 H76A 2.8323 . no
C73 H67 2.8826 . no
C73 H71C 3.0427 . no
C75 H72B 2.7738 . no
C76 H65B 2.9109 2_656 no
C76 H73B 2.7431 . no
C77 H28C 2.7652 1_556 no
C78 H56A 2.6948 . no
C78 H52A 3.0652 2_545 no
C78 H1B 3.0329 2_645 no
C78 H2B 2.9869 2_645 no
C79 H28B 3.0370 1_455 no
C79 H56B 2.8551 . no
C79 H69C 2.9253 . no
C79 H52A 2.9299 . no
C80 H65A 3.0295 . no
C80 H65B 2.7819 . no
H1A H19C 2.3959 . no
H1A C11 2.7384 . no
H1A H11B 2.1080 . no
H1B C78 3.0329 2_655 no
H1B H5 2.5111 . no
H1B H9 2.3124 . no
H2A C29 2.8946 . no
H2A C19 2.8324 . no
H2A H19B 2.2768 . no
H2A H29C 2.2202 . no
H2A H6A 2.4559 2_655 no
H2A H28A 2.5108 2_655 no
H2B C78 2.9869 2_655 no
H2B H29A 2.3554 2_655 no
H2B H78B 2.3349 2_655 no
H5 H1B 2.5111 . no
H5 O7 2.5319 . no
H5 C8 3.0976 . no
H5 H9 2.2866 . no
H5 H28B 2.3063 . no
H6A H2A 2.4559 2_645 no
H6A C28 2.6151 . no
H6A H28A 2.1067 . no
H6A H30C 2.3583 . no
H6B H30A 2.4778 . no
H6B C29 2.9628 . no
H6B C19 2.6984 . no
H6B H29A 2.3326 . no
H6B H19A 2.1769 . no
H7D H30C 2.4874 . no
H7D O53 2.06(5) 2_645 no
H7D C52 2.92(4) 2_645 no
H7D C53 2.79(4) 2_645 no
H7D H30B 2.5994 . no
H7D H52B 2.2748 2_645 no
H8 C19 2.9142 . no
H8 H11A 2.5474 . no
H8 H19A 2.3287 . no
H8 H30A 2.4240 . no
H8 H18B 2.0924 . no
H8 C18 2.7029 . no
H9 H5 2.2866 . no
H9 H12A 2.5924 . no
H9 H14 2.3108 . no
H9 H69B 2.3732 1_655 no
H9 H1B 2.3124 . no
H9 O7 2.7375 . no
H9 C69 3.0287 1_655 no
H11A C18 2.7793 . no
H11A H18B 2.2444 . no
H11A H19C 2.1651 . no
H11A C19 2.6826 . no
H11A H8 2.5474 . no
H11B H27C 2.4174 2_756 no
H11B C1 2.5984 . no
H11B H1A 2.1080 . no
H12A H17 2.3564 . no
H12A H9 2.5924 . no
H12A H14 2.4219 . no
H12B H21B 2.0780 . no
H12B H18C 2.4575 . no
H12B C21 2.7299 . no
H14 C11 3.0623 . no
H14 H9 2.3108 . no
H14 O7 2.5587 . no
H14 H12A 2.4219 . no
H14 H17 2.4260 . no
H15A C7 3.0722 . no
H15A C30 2.8941 . no
H15A H30B 2.0873 . no
H15B C18 2.8494 . no
H15B C30 2.8995 . no
H15B H30B 2.2600 . no
H15B H18A 2.3122 . no
H16A H22A 2.4580 . no
H16A C22 3.0380 . no
H16B C22 2.9209 . no
H16B H22A 2.3592 . no
H16B C71 2.8859 2_646 no
H16B H20 2.4057 . no
H16B H71A 2.4869 2_646 no
H17 C68 3.0139 1_655 no
H17 H12A 2.3564 . no
H17 H14 2.4260 . no
H17 H21C 2.5960 . no
H17 H22B 2.4629 . no
H17 H68A 2.3816 1_655 no
H18A H15B 2.3122 . no
H18A H20 2.5491 . no
H18A C20 3.0400 . no
H18A C15 2.6833 . no
H18A C16 2.7638 . no
H18B C11 2.7696 . no
H18B C8 2.7226 . no
H18B H8 2.0924 . no
H18B H11A 2.2444 . no
H18C C20 2.8377 . no
H18C H12B 2.4575 . no
H18C H20 2.5055 . no
H18C H21B 2.2675 . no
H18C C21 2.9447 . no
H19A C8 2.8297 . no
H19A H6B 2.1769 . no
H19A C6 2.7581 . no
H19A H59 2.3015 . no
H19A H8 2.3287 . no
H19B C4 2.9962 . no
H19B C29 2.6323 . no
H19B H29C 2.0360 . no
H19B H51A 2.4089 . no
H19B H2A 2.2768 . no
H19B C2 2.8115 . no
H19C H1A 2.3959 . no
H19C H11A 2.1651 . no
H19C C11 2.6829 . no
H20 C18 2.7593 . no
H20 H18A 2.5491 . no
H20 H18C 2.5055 . no
H20 H16B 2.4057 . no
H21A H23B 2.1000 . no
H21A C23 2.6995 . no
H21B C18 2.9467 . no
H21B H12B 2.0780 . no
H21B C13 2.8606 . no
H21B C12 2.7967 . no
H21B H18C 2.2675 . no
H21C H17 2.5960 . no
H21C H22B 2.5352 . no
H22A C16 2.5869 . no
H22A H16A 2.4580 . no
H22A H16B 2.3592 . no
H22B H17 2.4629 . no
H22B H21C 2.5352 . no
H22B H24A 2.3826 . no
H22B H66B 2.5107 1_655 no
H22B H68A 2.2903 1_655 no
H23A H26C 2.3155 . no
H23A C26 2.8788 . no
H23B C21 2.7030 . no
H23B H21A 2.1000 . no
H23B H25 2.4602 . no
H24A H22B 2.3826 . no
H24A H27B 2.4253 . no
H24B H26B 2.5542 . no
H24B H27C 2.5959 . no
H25 H23B 2.4602 . no
H26A H27A 2.4779 . no
H26A H78C 2.5097 1_656 no
H26B H24B 2.5542 . no
H26B H27C 2.5601 . no
H26B H61B 2.5720 2_646 no
H26C C23 2.7592 . no
H26C H23A 2.3155 . no
H27A H26A 2.4779 . no
H27A O53 2.7244 1_656 no
H27B H24A 2.4253 . no
H27C H26B 2.5601 . no
H27C H11B 2.4174 2_746 no
H27C H24B 2.5959 . no
H28A C6 2.7995 . no
H28A H6A 2.1067 . no
H28A H51A 2.5252 2_645 no
H28A H2A 2.5108 2_645 no
H28B C79 3.0370 1_655 no
H28B O3 2.7814 . no
H28B C52 3.0204 2_645 no
H28B H5 2.3063 . no
H28B C51 2.9046 2_645 no
H28B H52B 2.3697 2_645 no
H28B H51B 2.4646 2_645 no
H28C H29B 2.3792 . no
H28C C77 2.7652 1_554 no
H28C O3 2.4698 . no
H28C H77A 2.3196 1_554 no
H29A C6 2.7475 . no
H29A H6B 2.3326 . no
H29A H2B 2.3554 2_645 no
H29A C2 2.9143 2_645 no
H29B H28C 2.3792 . no
H29C C2 2.7540 . no
H29C H19B 2.0360 . no
H29C C19 2.8858 . no
H29C H2A 2.2202 . no
H30A H8 2.4240 . no
H30A H6B 2.4778 . no
H30B H15A 2.0873 . no
H30B H7D 2.5994 . no
H30B C14 2.9871 . no
H30B H15B 2.2600 . no
H30B C15 2.4665 . no
H30C H6A 2.3583 . no
H30C H7D 2.4874 . no
H51A C19 3.0778 . no
H51A C61 2.9273 . no
H51A H19B 2.4089 . no
H51A H55 2.5194 . no
H51A H59 2.4280 . no
H51A H61A 2.4026 . no
H51A C28 3.0445 2_655 no
H51A H28A 2.5252 2_655 no
H51B C61 2.6186 . no
H51B H61A 2.2033 . no
H51B H61B 2.5564 . no
H51B C28 3.0174 2_655 no
H51B H28B 2.4646 2_655 no
H52A C69 2.8322 . no
H52A C79 2.9299 . no
H52A H69C 2.1390 . no
H52A H79A 2.3290 . no
H52A C78 3.0652 2_555 no
H52A H78A 2.2797 2_555 no
H52A H79B 2.5874 2_555 no
H52B O7 2.7261 2_655 no
H52B C28 3.0771 2_655 no
H52B H7D 2.2748 2_655 no
H52B H28B 2.3697 2_655 no
H52B H79B 2.3326 2_555 no
H55 O57 2.6158 . no
H55 H51A 2.5194 . no
H55 H59 2.1459 . no
H55 H78B 2.4385 . no
H56A C78 2.6948 . no
H56A H57D 2.4076 . no
H56A H78A 2.0662 . no
H56A H80A 2.3303 . no
H56B C69 2.7376 . no
H56B C79 2.8551 . no
H56B H69B 2.0535 . no
H56B H79B 2.3177 . no
H56B H80B 2.5027 . no
H57D H56A 2.4076 . no
H57D H80A 2.4748 . no
H57D O3 2.14(5) 2_645 no
H57D C3 3.05(5) 2_645 no
H58 C68 2.7905 . no
H58 C69 2.6086 . no
H58 H68B 2.1914 . no
H58 H69A 2.5522 . no
H58 H69B 2.2684 . no
H58 H80B 2.5011 . no
H59 O57 2.4489 . no
H59 C19 2.8713 . no
H59 C56 3.0236 . no
H59 H19A 2.3015 . no
H59 H51A 2.4280 . no
H59 H55 2.1459 . no
H61A C51 2.5594 . no
H61A H51A 2.4026 . no
H61A H51B 2.2033 . no
H61B C51 3.0429 . no
H61B C68 2.6609 . no
H61B C69 2.7953 . no
H61B H51B 2.5564 . no
H61B H68B 2.1703 . no
H61B H69A 2.1198 . no
H61B H26B 2.5720 2_656 no
H62A H64 2.3661 . no
H62A H67 2.4773 . no
H62B C71 2.7055 . no
H62B H68C 2.4564 . no
H62B H71B 2.2070 . no
H62B H71C 2.5452 . no
H64 O57 2.5345 . no
H64 H62A 2.3661 . no
H64 H67 2.4188 . no
H65A C68 2.8926 . no
H65A C80 3.0295 . no
H65A H68A 2.3981 . no
H65B C80 2.7819 . no
H65B H80C 1.9913 . no
H65B C76 2.9109 2_646 no
H66A C72 2.9866 . no
H66A H72A 2.5228 . no
H66B C68 3.0995 . no
H66B C72 2.8564 . no
H66B H22B 2.5107 1_455 no
H66B H68A 2.4469 . no
H66B H70 2.4997 . no
H66B H72A 2.2710 . no
H67 C18 2.9603 . no
H67 C73 2.8826 . no
H67 H62A 2.4773 . no
H67 H64 2.4188 . no
H67 H71C 2.4242 . no
H67 H73A 2.4170 . no
H68A C65 2.7099 . no
H68A C66 2.6749 . no
H68A C70 3.0103 . no
H68A H17 2.3816 1_455 no
H68A H22B 2.2903 1_455 no
H68A H65A 2.3981 . no
H68A H66B 2.4469 . no
H68A H70 2.4491 . no
H68B C58 2.7107 . no
H68B C59 3.0668 . no
H68B C61 2.6706 . no
H68B H58 2.1914 . no
H68B H61B 2.1703 . no
H68C C70 2.8574 . no
H68C H62B 2.4564 . no
H68C H70 2.3506 . no
H68C H71B 2.5464 . no
H69A C58 3.0706 . no
H69A C61 2.7423 . no
H69A H58 2.5522 . no
H69A H61B 2.1198 . no
H69B C56 2.6338 . no
H69B C58 2.8586 . no
H69B H9 2.3732 1_455 no
H69B H56B 2.0535 . no
H69B H58 2.2684 . no
H69C C52 2.6944 . no
H69C C79 2.9253 . no
H69C H52A 2.1390 . no
H69C H79A 2.1234 . no
H70 C68 2.6253 . no
H70 H66B 2.4997 . no
H70 H68A 2.4491 . no
H70 H68C 2.3506 . no
H71A C73 3.0739 . no
H71A H72B 2.3507 . no
H71A H16B 2.4869 2_656 no
H71B C62 2.9747 . no
H71B C63 3.0784 . no
H71B H62B 2.2070 . no
H71B H68C 2.5464 . no
H71B H74B 2.4816 2_656 no
H71C C62 3.0641 . no
H71C C73 3.0427 . no
H71C H62B 2.5452 . no
H71C H67 2.4242 . no
H71C H73B 2.4819 . no
H72A C66 2.5942 . no
H72A H66A 2.5228 . no
H72A H66B 2.2710 . no
H72A H74A 2.5627 . no
H72B C75 2.7738 . no
H72B H71A 2.3507 . no
H72B H75 2.1947 . no
H73A C67 2.8906 . no
H73A H67 2.4170 . no
H73B C71 2.7331 . no
H73B C76 2.7431 . no
H73B H71C 2.4819 . no
H73B H76A 2.2845 . no
H74A H72A 2.5627 . no
H74A H77C 2.4564 . no
H74B H76B 2.5002 . no
H74B H77B 2.4856 . no
H74B C71 3.0852 2_646 no
H74B H71B 2.4816 2_646 no
H75 C72 2.8291 . no
H75 H72B 2.1947 . no
H76A C73 2.8323 . no
H76A H73B 2.2845 . no
H76B H74B 2.5002 . no
H76C H77A 2.3889 . no
H77A O3 2.8472 1_556 no
H77A H28C 2.3196 1_556 no
H77A H76C 2.3889 . no
H77B H74B 2.4856 . no
H77C H74A 2.4564 . no
H78A C56 2.7347 . no
H78A H56A 2.0662 . no
H78A H52A 2.2797 2_545 no
H78B O53 2.5998 . no
H78B H55 2.4385 . no
H78B C1 2.9950 2_645 no
H78B C2 3.0566 2_645 no
H78B H2B 2.3349 2_645 no
H78C O53 2.6079 . no
H78C H26A 2.5097 1_454 no
H78C H79C 2.3541 . no
H79A C52 2.8316 . no
H79A C60 3.0843 . no
H79A C69 2.6920 . no
H79A H52A 2.3290 . no
H79A H69C 2.1234 . no
H79B C56 2.7632 . no
H79B H56B 2.3177 . no
H79B C52 2.8885 2_545 no
H79B H52A 2.5874 2_545 no
H79B H52B 2.3326 2_545 no
H79C H78C 2.3541 . no
H80A H56A 2.3303 . no
H80A H57D 2.4748 . no
H80B H56B 2.5027 . no
H80B H58 2.5011 . no
H80C C64 2.9654 . no
H80C C65 2.5751 . no
H80C H65B 1.9913 . no

loop_
_geom_hbond_atom_site_label_D
_geom_hbond_atom_site_label_H
_geom_hbond_atom_site_label_A
_geom_hbond_site_symmetry_A
_geom_hbond_distance_DH
_geom_hbond_distance_HA
_geom_hbond_distance_DA
_geom_hbond_angle_DHA
_geom_hbond_publ_flag
O7 H7D O53 2_645 .82(5) 2.06(5) 2.883(4) 176(4) yes
O57 H57D O3 2_645 .82(5) 2.14(5) 2.949(4) 171(5) yes
C5 H5 O7 . 1.0002 2.5319 2.985(4) 107.25 no
C59 H59 O57 . 1.0006 2.4489 2.902(5) 106.90 no
C64 H64 O57 . .9992 2.5345 2.915(5) 102.26 no

loop_
_geom_torsion_atom_site_label_1
_geom_torsion_atom_site_label_2
_geom_torsion_atom_site_label_3
_geom_torsion_atom_site_label_4
_geom_torsion
_geom_torsion_publ_flag
C2 C1 C10 C9 168.3(3) no
C2 C1 C10 C5 52.8(4) no
C2 C1 C10 C19 -71.3(4) no
C10 C1 C2 C3 -56.4(4) no
C1 C2 C3 C4 55.2(4) no
C1 C2 C3 O3 -123.8(4) no
O3 C3 C4 C29 -105.0(4) no
C2 C3 C4 C5 -49.2(4) no
C2 C3 C4 C29 75.9(4) no
O3 C3 C4 C5 129.9(4) no
C2 C3 C4 C28 -167.8(3) no
O3 C3 C4 C28 11.3(5) no
C28 C4 C5 C10 166.4(3) no
C29 C4 C5 C6 59.5(4) no
C29 C4 C5 C10 -71.5(4) no
C3 C4 C5 C6 179.5(3) no
C28 C4 C5 C6 -62.6(4) no
C3 C4 C5 C10 48.5(4) no
C6 C5 C10 C1 176.6(3) no
C4 C5 C6 C7 163.4(3) no
C4 C5 C10 C19 70.2(4) no
C6 C5 C10 C9 59.6(4) no
C6 C5 C10 C19 -62.2(4) no
C4 C5 C10 C1 -51.0(4) no
C4 C5 C10 C9 -168.0(3) no
C10 C5 C6 C7 -61.8(4) no
C5 C6 C7 O7 -63.3(4) no
C5 C6 C7 C30 177.1(3) no
C5 C6 C7 C8 53.1(4) no
C6 C7 C8 C14 -168.0(3) no
C6 C7 C8 C9 -45.4(4) no
C30 C7 C8 C9 -165.3(3) no
O7 C7 C8 C14 -50.0(4) no
O7 C7 C8 C9 72.7(4) no
C30 C7 C8 C14 72.1(4) no
C7 C8 C9 C10 49.5(4) no
C7 C8 C14 C13 -174.3(3) no
C7 C8 C14 C15 -49.4(5) no
C9 C8 C14 C13 60.3(4) no
C9 C8 C14 C15 -174.8(3) no
C14 C8 C9 C11 -55.2(4) no
C7 C8 C9 C11 178.2(3) no
C14 C8 C9 C10 176.1(3) no
C11 C9 C10 C5 177.2(3) no
C10 C9 C11 C12 -174.4(3) no
C11 C9 C10 C19 -58.8(4) no
C8 C9 C11 C12 55.3(4) no
C11 C9 C10 C1 61.0(4) no
C8 C9 C10 C19 68.7(4) no
C8 C9 C10 C1 -171.4(3) no
C8 C9 C10 C5 -55.3(4) no
C9 C11 C12 C13 -55.4(5) no
C11 C12 C13 C18 -67.6(4) no
C11 C12 C13 C17 165.7(3) no
C11 C12 C13 C14 54.1(4) no
C12 C13 C14 C15 166.3(3) no
C17 C13 C14 C8 179.5(3) no
C12 C13 C14 C8 -59.6(4) no
C14 C13 C17 C16 -36.5(4) no
C18 C13 C17 C16 81.4(4) no
C18 C13 C17 C20 -44.2(5) no
C14 C13 C17 C20 -162.0(3) no
C12 C13 C17 C16 -151.7(3) no
C12 C13 C17 C20 82.7(4) no
C18 C13 C14 C15 -72.1(4) no
C17 C13 C14 C15 45.4(4) no
C18 C13 C14 C8 61.9(4) no
C13 C14 C15 C16 -36.2(4) no
C8 C14 C15 C16 -166.0(3) no
C14 C15 C16 C17 13.2(4) no
C15 C16 C17 C13 14.8(4) no
C15 C16 C17 C20 145.0(4) no
C13 C17 C20 C21 -55.7(5) no
C13 C17 C20 C22 -177.7(4) no
C16 C17 C20 C21 -177.6(4) no
C16 C17 C20 C22 60.5(5) no
C17 C20 C22 C23 -175.7(4) no
C21 C20 C22 C23 60.6(5) no
C20 C22 C23 C24 -176.5(4) no
C22 C23 C24 C25 168.4(4) no
C23 C24 C25 C26 63.5(6) no
C23 C24 C25 C27 -171.2(5) no
C60 C51 C52 C53 -55.5(4) no
C52 C51 C60 C55 53.2(4) no
C52 C51 C60 C59 168.2(3) no
C52 C51 C60 C69 -71.9(4) no
C51 C52 C53 C54 52.9(4) no
C51 C52 C53 O53 -126.7(4) no
O53 C53 C54 C79 -103.7(4) no
O53 C53 C54 C78 13.2(5) no
C52 C53 C54 C79 76.7(4) no
C52 C53 C54 C55 -46.8(4) no
C52 C53 C54 C78 -166.4(3) no
O53 C53 C54 C55 132.8(4) no
C78 C54 C55 C60 164.6(3) no
C79 C54 C55 C56 57.6(4) no
C79 C54 C55 C60 -73.0(4) no
C78 C54 C55 C56 -64.8(4) no
C53 C54 C55 C56 177.1(3) no
C53 C54 C55 C60 46.4(4) no
C54 C55 C56 C57 169.3(3) no
C54 C55 C60 C69 71.3(4) no
C56 C55 C60 C51 177.1(3) no
C56 C55 C60 C59 59.7(4) no
C56 C55 C60 C69 -61.1(4) no
C60 C55 C56 C57 -56.5(4) no
C54 C55 C60 C51 -50.5(4) no
C54 C55 C60 C59 -167.9(3) no
C55 C56 C57 O57 -64.9(4) no
C55 C56 C57 C58 51.9(4) no
C55 C56 C57 C80 177.0(3) no
C56 C57 C58 C64 -175.3(3) no
C80 C57 C58 C59 -172.3(3) no
C80 C57 C58 C64 63.9(4) no
C56 C57 C58 C59 -51.5(4) no
O57 C57 C58 C59 67.3(3) no
O57 C57 C58 C64 -56.4(4) no
C57 C58 C59 C60 60.4(4) no
C57 C58 C64 C63 174.4(3) no
C57 C58 C64 C65 -63.7(4) no
C59 C58 C64 C63 51.3(4) no
C59 C58 C64 C65 173.2(3) no
C64 C58 C59 C61 -41.8(4) no
C57 C58 C59 C61 -169.0(3) no
C64 C58 C59 C60 -172.4(3) no
C58 C59 C60 C51 178.9(3) no
C61 C59 C60 C55 163.7(3) no
C61 C59 C60 C69 -72.5(4) no
C58 C59 C61 C62 44.7(4) no
C60 C59 C61 C62 175.0(3) no
C58 C59 C60 C55 -64.2(4) no
C58 C59 C60 C69 59.6(4) no
C61 C59 C60 C51 46.8(4) no
C59 C61 C62 C63 -54.6(4) no
C61 C62 C63 C67 173.0(3) no
C61 C62 C63 C68 -61.2(4) no
C61 C62 C63 C64 61.1(4) no
C62 C63 C64 C65 167.8(3) no
C68 C63 C64 C58 59.3(4) no
C67 C63 C64 C58 176.1(3) no
C67 C63 C64 C65 45.5(3) no
C62 C63 C64 C58 -61.6(4) no
C64 C63 C67 C66 -40.6(3) no
C64 C63 C67 C70 -165.7(3) no
C68 C63 C67 C66 78.0(4) no
C68 C63 C67 C70 -47.1(4) no
C68 C63 C64 C65 -71.3(4) no
C62 C63 C67 C66 -156.0(3) no
C62 C63 C67 C70 78.8(4) no
C63 C64 C65 C66 -33.0(4) no
C58 C64 C65 C66 -160.6(3) no
C64 C65 C66 C67 7.6(4) no
C65 C66 C67 C70 149.8(4) no
C65 C66 C67 C63 20.8(4) no
C63 C67 C70 C71 -62.7(5) no
C63 C67 C70 C72 170.8(3) no
C66 C67 C70 C71 176.5(4) no
C66 C67 C70 C72 49.9(5) no
C71 C70 C72 C73 -63.3(5) no
C67 C70 C72 C73 64.2(5) no
C70 C72 C73 C74 173.2(4) no
C72 C73 C74 C75 -64.9(6) no
C73 C74 C75 C76 -59.6(6) no
C73 C74 C75 C77 177.0(5) no

loop_
_cod_related_entry_id
_cod_related_entry_database
_cod_related_entry_code
1 ChemSpider 8869967
